data_7203053
loop_
_publ_author_name
'Falvello, Larry R.'
'Ferrer, Daniel'
'Piedrafita, Mar\'ia'
'Soler, Tatiana'
'Tom\'as, Milagros'

_publ_section_title
;
 Using the crystal to engineer the molecule: cis-trans-isomer selection
 in anionic bis(orotate) complexes
;
_journal_issue 10
_journal_name_full CrystEngComm
_journal_page_first 852
_journal_paper_doi 10.1039/b709168k
_journal_volume 9
_journal_year 2007
_chemical_formula_moiety '2(C16 H36 N), C10 H8 N4 Ni O10, 2(H2 O)'
_chemical_formula_sum 'C42 H84 N6 Ni O12'
_chemical_formula_weight 923.86
_chemical_name_systematic
;
?
;
_space_group_IT_number 2
_symmetry_cell_setting triclinic
_symmetry_space_group_name_Hall '-P 1'
_symmetry_space_group_name_H-M 'P -1'
_atom_sites_solution_hydrogens geom
_atom_sites_solution_primary direct
_atom_sites_solution_secondary difmap
_audit_creation_method SHELXL-97
_cell_angle_alpha 90.374(4)
_cell_angle_beta 96.009(3)
_cell_angle_gamma 95.849(3)
_cell_formula_units_Z 2
_cell_length_a 12.1915(4)
_cell_length_b 12.3098(6)
_cell_length_c 16.4178(7)
_cell_measurement_reflns_used 7540
_cell_measurement_temperature 100(1)
_cell_measurement_theta_max 27.33
_cell_measurement_theta_min 3.20
_cell_volume 2437.24(18)
_computing_cell_refinement
;
CrysAlis RED (Oxford, 2005)
;
_computing_data_collection
;
CrysAlis CCD (Oxford, 2005)
;
_computing_data_reduction
;
CrysAlis RED (Oxford, 2005)
;
_computing_molecular_graphics 'SHELXTL (Bruker, 2000)'
_computing_publication_material 'SHELX-97 (Sheldrick, 1997)'
_computing_structure_refinement 'SHELXL-97 (Sheldrick, 1997)'
_computing_structure_solution 'SHELXS-97 (Sheldrick, 1990)'
_diffrn_ambient_temperature 100(1)
_diffrn_detector_area_resol_mean 16.0655
_diffrn_measured_fraction_theta_full 0.993
_diffrn_measured_fraction_theta_max 0.993
_diffrn_measurement_device_type 'Oxford Diffraction Xcalibur2'
_diffrn_measurement_method '\w and \f scans'
_diffrn_radiation_monochromator graphite
_diffrn_radiation_source 'fine-focus sealed tube'
_diffrn_radiation_type MoK\a
_diffrn_radiation_wavelength 0.71073
_diffrn_reflns_av_R_equivalents 0.0547
_diffrn_reflns_av_sigmaI/netI 0.0784
_diffrn_reflns_limit_h_max 14
_diffrn_reflns_limit_h_min -14
_diffrn_reflns_limit_k_max 14
_diffrn_reflns_limit_k_min -14
_diffrn_reflns_limit_l_max 19
_diffrn_reflns_limit_l_min -19
_diffrn_reflns_number 19690
_diffrn_reflns_theta_full 25.00
_diffrn_reflns_theta_max 25.00
_diffrn_reflns_theta_min 3.89
_diffrn_standards_number 0
_exptl_absorpt_coefficient_mu 0.461
_exptl_absorpt_correction_T_max 0.977
_exptl_absorpt_correction_T_min 0.711
_exptl_absorpt_correction_type multi-scan
_exptl_absorpt_process_details 'Bruker SADABS V2.03'
_exptl_crystal_colour blue
_exptl_crystal_density_diffrn 1.259
_exptl_crystal_density_method 'not measured'
_exptl_crystal_description plate
_exptl_crystal_F_000 1004
_exptl_crystal_size_max 0.12
_exptl_crystal_size_mid 0.07
_exptl_crystal_size_min 0.05
_refine_diff_density_max 0.828
_refine_diff_density_min -0.451
_refine_diff_density_rms 0.066
_refine_ls_extinction_method none
_refine_ls_goodness_of_fit_ref 1.139
_refine_ls_hydrogen_treatment mixed
_refine_ls_matrix_type full
_refine_ls_number_parameters 580
_refine_ls_number_reflns 8544
_refine_ls_number_restraints 3
_refine_ls_restrained_S_all 1.139
_refine_ls_R_factor_all 0.1034
_refine_ls_R_factor_gt 0.0758
_refine_ls_shift/su_max 0.003
_refine_ls_shift/su_mean 0.000
_refine_ls_structure_factor_coef Fsqd
_refine_ls_weighting_details 'calc w=1/[\s^2^(Fo^2^)+(0.0318P)^2^+4.1949P] where P=(Fo^2^+2Fc^2^)/3'
_refine_ls_weighting_scheme calc
_refine_ls_wR_factor_gt 0.1316
_refine_ls_wR_factor_ref 0.1422
_reflns_number_gt 6734
_reflns_number_total 8544
_reflns_threshold_expression I>2\s(I)
_cod_data_source_file b709168k.txt
_cod_data_source_block 2
_cod_database_code 7203053

loop_
_symmetry_equiv_pos_as_xyz
'x, y, z'
'-x, -y, -z'

loop_
_atom_site_label
_atom_site_type_symbol
_atom_site_fract_x
_atom_site_fract_y
_atom_site_fract_z
_atom_site_U_iso_or_equiv
_atom_site_adp_type
_atom_site_occupancy
_atom_site_symmetry_multiplicity
_atom_site_calc_flag
_atom_site_refinement_flags
_atom_site_disorder_assembly
_atom_site_disorder_group
Ni1 Ni 0.79352(4) 0.06777(4) 0.33110(3) 0.01974(15) Uani 1 1 d . . .
N1 N 0.7087(3) 0.0066(3) 0.22191(19) 0.0201(7) Uani 1 1 d . . .
C2 C 0.6098(3) 0.0300(3) 0.1850(2) 0.0217(9) Uani 1 1 d . . .
O2 O 0.5436(2) 0.0801(2) 0.22164(16) 0.0286(7) Uani 1 1 d . . .
N3 N 0.5806(3) -0.0007(3) 0.10430(18) 0.0195(7) Uani 1 1 d . . .
H3 H 0.5166 0.0169 0.0811 0.023 Uiso 1 1 calc R . .
C4 C 0.6437(3) -0.0569(3) 0.0568(2) 0.0215(9) Uani 1 1 d . . .
O4 O 0.6119(2) -0.0757(2) -0.01800(16) 0.0261(7) Uani 1 1 d . . .
C5 C 0.7424(3) -0.0885(3) 0.0997(2) 0.0194(9) Uani 1 1 d . . .
H5 H 0.7878 -0.1335 0.0738 0.023 Uiso 1 1 calc R . .
C6 C 0.7707(3) -0.0539(3) 0.1775(2) 0.0194(9) Uani 1 1 d . . .
O5 O 0.9075(2) -0.0300(2) 0.29292(15) 0.0226(6) Uani 1 1 d . . .
C7 C 0.8801(3) -0.0806(3) 0.2246(2) 0.0223(9) Uani 1 1 d . . .
O6 O 0.9322(2) -0.1473(3) 0.19297(18) 0.0328(7) Uani 1 1 d . . .
N11 N 0.8965(3) 0.1284(3) 0.43161(18) 0.0212(8) Uani 1 1 d . . .
C12 C 0.9098(3) 0.0898(3) 0.5085(2) 0.0218(9) Uani 1 1 d . . .
O12 O 0.8442(2) 0.0150(2) 0.53385(15) 0.0264(7) Uani 1 1 d . . .
N13 N 0.9993(3) 0.1337(3) 0.56213(19) 0.0244(8) Uani 1 1 d . . .
H13 H 1.0070 0.1065 0.6116 0.029 Uiso 1 1 calc R . .
C14 C 1.0767(3) 0.2166(3) 0.5436(2) 0.0266(10) Uani 1 1 d . . .
O14 O 1.1576(2) 0.2467(2) 0.59457(17) 0.0332(7) Uani 1 1 d . . .
C15 C 1.0559(3) 0.2598(4) 0.4635(2) 0.0263(10) Uani 1 1 d . . .
H15 H 1.1024 0.3203 0.4464 0.032 Uiso 1 1 calc R . .
C16 C 0.9690(3) 0.2136(3) 0.4119(2) 0.0201(9) Uani 1 1 d . . .
O15 O 0.8678(2) 0.2016(2) 0.27980(15) 0.0246(6) Uani 1 1 d . . .
C17 C 0.9455(3) 0.2564(3) 0.3252(2) 0.0232(9) Uani 1 1 d . . .
O16 O 1.0042(2) 0.3383(2) 0.30492(17) 0.0295(7) Uani 1 1 d . . .
O1W O 0.6658(3) 0.1597(3) 0.3590(2) 0.0294(7) Uani 1 1 d . . .
H1WA H 0.607(5) 0.151(5) 0.314(4) 0.09(2) Uiso 1 1 d . . .
H1WB H 0.644(4) 0.141(4) 0.402(3) 0.036(15) Uiso 1 1 d . . .
O2W O 0.7270(2) -0.0664(3) 0.39805(19) 0.0258(7) Uani 1 1 d . . .
H2WA H 0.758(4) -0.122(5) 0.387(3) 0.050(17) Uiso 1 1 d . . .
H2WB H 0.756(4) -0.044(4) 0.451(3) 0.045(14) Uiso 1 1 d . . .
O3W O 0.4995(3) -0.0683(3) 0.3621(3) 0.0680(12) Uani 1 1 d . . .
O4W O 0.6401(4) 0.1165(5) 0.5210(3) 0.0803(15) Uani 1 1 d D . .
H4A H 0.586(4) 0.058(4) 0.500(4) 0.096 Uiso 1 1 d D . .
H4B H 0.706(3) 0.080(5) 0.529(4) 0.096 Uiso 1 1 d D . .
N21 N 0.2306(3) 0.1443(3) 0.22875(19) 0.0228(8) Uani 1 1 d . . .
C21 C 0.2489(3) 0.1771(4) 0.3194(2) 0.0248(9) Uani 1 1 d . . .
H21A H 0.2281 0.2523 0.3252 0.030 Uiso 1 1 calc R . .
H21B H 0.1979 0.1282 0.3492 0.030 Uiso 1 1 calc R . .
C22 C 0.3657(3) 0.1737(4) 0.3604(2) 0.0322(11) Uani 1 1 d . . .
H22A H 0.4195 0.2070 0.3243 0.039 Uiso 1 1 calc R . .
H22B H 0.3804 0.0969 0.3694 0.039 Uiso 1 1 calc R . .
C23 C 0.3814(4) 0.2356(4) 0.4426(3) 0.0347(11) Uani 1 1 d . . .
H23A H 0.3169 0.2140 0.4731 0.042 Uiso 1 1 calc R . .
H23B H 0.4483 0.2139 0.4752 0.042 Uiso 1 1 calc R . .
C24 C 0.3931(6) 0.3575(5) 0.4341(4) 0.0705(19) Uani 1 1 d . . .
H24A H 0.4574 0.3798 0.4046 0.085 Uiso 1 1 calc R . .
H24B H 0.4037 0.3923 0.4886 0.085 Uiso 1 1 calc R . .
H24C H 0.3260 0.3801 0.4036 0.085 Uiso 1 1 calc R . .
C25 C 0.2585(3) 0.0289(3) 0.2152(2) 0.0227(9) Uani 1 1 d . . .
H25A H 0.2420 0.0103 0.1561 0.027 Uiso 1 1 calc R . .
H25B H 0.3392 0.0272 0.2295 0.027 Uiso 1 1 calc R . .
C26 C 0.1982(3) -0.0583(3) 0.2630(2) 0.0245(9) Uani 1 1 d . . .
H26A H 0.1173 -0.0534 0.2535 0.029 Uiso 1 1 calc R . .
H26B H 0.2215 -0.0467 0.3223 0.029 Uiso 1 1 calc R . .
C27 C 0.2237(4) -0.1712(4) 0.2365(3) 0.0302(10) Uani 1 1 d . . .
H27A H 0.1965 -0.1844 0.1780 0.036 Uiso 1 1 calc R . .
H27B H 0.3049 -0.1746 0.2429 0.036 Uiso 1 1 calc R . .
C28 C 0.1690(4) -0.2588(4) 0.2876(3) 0.0335(11) Uani 1 1 d . . .
H28A H 0.1957 -0.2456 0.3455 0.040 Uiso 1 1 calc R . .
H28B H 0.1874 -0.3306 0.2704 0.040 Uiso 1 1 calc R . .
H28C H 0.0884 -0.2571 0.2798 0.040 Uiso 1 1 calc R . .
C29 C 0.3053(3) 0.2178(3) 0.1793(2) 0.0258(10) Uani 1 1 d . . .
H29A H 0.3833 0.2096 0.1996 0.031 Uiso 1 1 calc R . .
H29B H 0.2934 0.1917 0.1216 0.031 Uiso 1 1 calc R . .
C30 C 0.2893(4) 0.3381(4) 0.1812(3) 0.0358(11) Uani 1 1 d . . .
H30A H 0.3000 0.3657 0.2386 0.043 Uiso 1 1 calc R . .
H30B H 0.2128 0.3486 0.1583 0.043 Uiso 1 1 calc R . .
C31 C 0.3723(4) 0.4021(4) 0.1312(3) 0.0382(12) Uani 1 1 d . . .
H31A H 0.3667 0.4811 0.1387 0.046 Uiso 1 1 calc R . .
H31B H 0.4482 0.3876 0.1529 0.046 Uiso 1 1 calc R . .
C32 C 0.3556(4) 0.3747(4) 0.0414(3) 0.0434(13) Uani 1 1 d . . .
H32A H 0.3660 0.2977 0.0330 0.052 Uiso 1 1 calc R . .
H32B H 0.4096 0.4207 0.0131 0.052 Uiso 1 1 calc R . .
H32C H 0.2804 0.3878 0.0193 0.052 Uiso 1 1 calc R . .
C33 C 0.1080(3) 0.1553(3) 0.2029(2) 0.0227(9) Uani 1 1 d . . .
H33A H 0.0632 0.1096 0.2392 0.027 Uiso 1 1 calc R . .
H33B H 0.0944 0.2321 0.2118 0.027 Uiso 1 1 calc R . .
C34 C 0.0674(3) 0.1228(4) 0.1147(2) 0.0274(10) Uani 1 1 d . . .
H34A H 0.0546 0.0422 0.1094 0.033 Uiso 1 1 calc R . .
H34B H 0.1245 0.1488 0.0786 0.033 Uiso 1 1 calc R . .
C35 C -0.0402(3) 0.1725(4) 0.0885(2) 0.0293(10) Uani 1 1 d . . .
H35A H -0.0935 0.1543 0.1291 0.035 Uiso 1 1 calc R . .
H35B H -0.0249 0.2530 0.0876 0.035 Uiso 1 1 calc R . .
C36 C -0.0917(4) 0.1308(4) 0.0044(3) 0.0321(11) Uani 1 1 d . . .
H36A H -0.0383 0.1469 -0.0357 0.039 Uiso 1 1 calc R . .
H36B H -0.1585 0.1670 -0.0114 0.039 Uiso 1 1 calc R . .
H36C H -0.1114 0.0518 0.0061 0.039 Uiso 1 1 calc R . .
N22 N 0.7542(3) 0.5114(3) 0.22224(19) 0.0215(7) Uani 1 1 d . . .
C37 C 0.7322(4) 0.3949(3) 0.1891(2) 0.0245(9) Uani 1 1 d . . .
H37A H 0.6775 0.3544 0.2212 0.029 Uiso 1 1 calc R . .
H37B H 0.8020 0.3599 0.1982 0.029 Uiso 1 1 calc R . .
C38 C 0.6893(3) 0.3832(3) 0.0984(2) 0.0259(10) Uani 1 1 d . . .
H38A H 0.6242 0.4248 0.0872 0.031 Uiso 1 1 calc R . .
H38B H 0.7476 0.4142 0.0650 0.031 Uiso 1 1 calc R . .
C39 C 0.6564(4) 0.2635(4) 0.0741(3) 0.0299(10) Uani 1 1 d . . .
H39A H 0.7205 0.2215 0.0883 0.036 Uiso 1 1 calc R . .
H39B H 0.5957 0.2339 0.1058 0.036 Uiso 1 1 calc R . .
C40 C 0.6185(4) 0.2483(4) -0.0170(3) 0.0337(11) Uani 1 1 d . . .
H40A H 0.5498 0.2824 -0.0302 0.040 Uiso 1 1 calc R . .
H40B H 0.6054 0.1701 -0.0308 0.040 Uiso 1 1 calc R . .
H40C H 0.6761 0.2825 -0.0487 0.040 Uiso 1 1 calc R . .
C41 C 0.6446(3) 0.5589(3) 0.2219(2) 0.0251(9) Uani 1 1 d . . .
H41A H 0.5968 0.5118 0.2554 0.030 Uiso 1 1 calc R . .
H41B H 0.6081 0.5551 0.1651 0.030 Uiso 1 1 calc R . .
C42 C 0.6487(3) 0.6754(4) 0.2532(3) 0.0324(11) Uani 1 1 d . . .
H42A H 0.6897 0.7253 0.2172 0.039 Uiso 1 1 calc R . .
H42B H 0.6883 0.6822 0.3091 0.039 Uiso 1 1 calc R . .
C43 C 0.5308(4) 0.7075(4) 0.2548(3) 0.0383(12) Uani 1 1 d . . .
H43A H 0.5346 0.7877 0.2626 0.046 Uiso 1 1 calc R . .
H43B H 0.4882 0.6885 0.2010 0.046 Uiso 1 1 calc R . .
C44 C 0.4692(5) 0.6525(5) 0.3216(4) 0.0628(17) Uani 1 1 d . . .
H44A H 0.4577 0.5735 0.3109 0.075 Uiso 1 1 calc R . .
H44B H 0.3972 0.6812 0.3222 0.075 Uiso 1 1 calc R . .
H44C H 0.5129 0.6672 0.3748 0.075 Uiso 1 1 calc R . .
C45 C 0.8290(3) 0.5817(3) 0.1709(2) 0.0232(9) Uani 1 1 d . . .
H45A H 0.7868 0.5932 0.1174 0.028 Uiso 1 1 calc R . .
H45B H 0.8473 0.6540 0.1984 0.028 Uiso 1 1 calc R . .
C46 C 0.9361(3) 0.5371(4) 0.1555(3) 0.0282(10) Uani 1 1 d . . .
H46A H 0.9199 0.4653 0.1269 0.034 Uiso 1 1 calc R . .
H46B H 0.9808 0.5269 0.2083 0.034 Uiso 1 1 calc R . .
C47 C 1.0008(3) 0.6169(4) 0.1031(3) 0.0325(11) Uani 1 1 d . . .
H47A H 0.9549 0.6273 0.0509 0.039 Uiso 1 1 calc R . .
H47B H 1.0160 0.6885 0.1320 0.039 Uiso 1 1 calc R . .
C48 C 1.1093(4) 0.5773(4) 0.0849(3) 0.0466(14) Uani 1 1 d . . .
H48A H 1.1583 0.5747 0.1359 0.056 Uiso 1 1 calc R . .
H48B H 1.1448 0.6275 0.0471 0.056 Uiso 1 1 calc R . .
H48C H 1.0951 0.5041 0.0598 0.056 Uiso 1 1 calc R . .
C49 C 0.8128(4) 0.5106(4) 0.3090(2) 0.0282(10) Uani 1 1 d . . .
H49A H 0.8835 0.4783 0.3067 0.034 Uiso 1 1 calc R . .
H49B H 0.8313 0.5872 0.3285 0.034 Uiso 1 1 calc R . .
C50 C 0.7489(4) 0.4491(4) 0.3719(3) 0.0391(12) Uani 1 1 d . . .
H50A H 0.7318 0.3713 0.3553 0.047 Uiso 1 1 calc R . .
H50B H 0.6782 0.4806 0.3765 0.047 Uiso 1 1 calc R . .
C51 C 0.8218(6) 0.4597(4) 0.4541(3) 0.0606(18) Uani 1 1 d . . .
H51A H 0.8938 0.4317 0.4476 0.073 Uiso 1 1 calc R . .
H51B H 0.8366 0.5377 0.4705 0.073 Uiso 1 1 calc R . .
C52 C 0.7672(8) 0.3969(6) 0.5208(3) 0.101(3) Uani 1 1 d . . .
H52A H 0.6936 0.4207 0.5247 0.121 Uiso 1 1 calc R . .
H52B H 0.8129 0.4109 0.5733 0.121 Uiso 1 1 calc R . .
H52C H 0.7599 0.3186 0.5076 0.121 Uiso 1 1 calc R . .

loop_
_atom_site_aniso_label
_atom_site_aniso_U_11
_atom_site_aniso_U_22
_atom_site_aniso_U_33
_atom_site_aniso_U_23
_atom_site_aniso_U_13
_atom_site_aniso_U_12
Ni1 0.0207(3) 0.0230(3) 0.0148(3) 0.0017(2) -0.0020(2) 0.0029(2)
N1 0.0172(17) 0.0232(19) 0.0195(17) 0.0034(14) 0.0004(14) 0.0019(14)
C2 0.023(2) 0.022(2) 0.019(2) 0.0017(17) -0.0003(17) -0.0022(18)
O2 0.0227(15) 0.0405(19) 0.0236(15) -0.0062(13) 0.0002(12) 0.0102(14)
N3 0.0153(17) 0.025(2) 0.0176(16) 0.0002(14) -0.0029(13) 0.0027(14)
C4 0.022(2) 0.019(2) 0.022(2) 0.0001(17) -0.0004(17) -0.0021(17)
O4 0.0256(15) 0.0337(18) 0.0185(15) -0.0013(12) -0.0027(12) 0.0065(13)
C5 0.017(2) 0.021(2) 0.020(2) 0.0007(17) 0.0017(16) 0.0018(17)
C6 0.016(2) 0.019(2) 0.024(2) 0.0054(17) 0.0026(16) 0.0006(16)
O5 0.0226(15) 0.0263(16) 0.0181(14) 0.0001(12) -0.0039(11) 0.0051(12)
C7 0.024(2) 0.018(2) 0.024(2) 0.0043(18) -0.0002(17) -0.0005(18)
O6 0.0293(17) 0.0358(19) 0.0333(17) -0.0073(14) -0.0052(13) 0.0129(14)
N11 0.0258(18) 0.025(2) 0.0137(16) -0.0003(14) -0.0016(14) 0.0091(15)
C12 0.025(2) 0.024(2) 0.018(2) -0.0037(17) 0.0000(17) 0.0095(19)
O12 0.0325(16) 0.0303(17) 0.0159(14) 0.0021(12) 0.0012(12) 0.0013(14)
N13 0.030(2) 0.026(2) 0.0161(17) -0.0003(15) -0.0060(14) 0.0073(16)
C14 0.031(2) 0.022(2) 0.026(2) -0.0038(18) -0.0034(19) 0.007(2)
O14 0.0369(18) 0.0278(18) 0.0305(16) -0.0031(13) -0.0186(14) 0.0054(14)
C15 0.029(2) 0.025(2) 0.025(2) 0.0023(18) -0.0020(18) 0.0070(19)
C16 0.024(2) 0.019(2) 0.018(2) 0.0001(16) 0.0005(16) 0.0056(17)
O15 0.0289(16) 0.0259(16) 0.0176(14) 0.0034(12) -0.0042(12) 0.0023(13)
C17 0.027(2) 0.025(2) 0.020(2) 0.0003(18) 0.0025(18) 0.0121(19)
O16 0.0367(17) 0.0241(17) 0.0278(16) 0.0056(13) 0.0054(13) 0.0007(14)
O1W 0.0307(18) 0.039(2) 0.0204(17) 0.0029(15) 0.0013(15) 0.0129(15)
O2W 0.0249(16) 0.0289(19) 0.0228(17) 0.0027(14) -0.0005(13) 0.0026(14)
O3W 0.054(2) 0.065(3) 0.086(3) 0.011(2) 0.010(2) 0.005(2)
O4W 0.081(3) 0.120(5) 0.049(3) 0.013(3) 0.008(2) 0.050(3)
N21 0.0196(18) 0.027(2) 0.0214(18) -0.0004(15) 0.0013(14) 0.0022(15)
C21 0.029(2) 0.026(2) 0.019(2) -0.0022(17) 0.0012(17) 0.0025(19)
C22 0.030(2) 0.044(3) 0.022(2) 0.000(2) -0.0030(19) 0.006(2)
C23 0.035(3) 0.041(3) 0.026(2) 0.000(2) -0.004(2) 0.002(2)
C24 0.099(5) 0.045(4) 0.056(4) -0.004(3) -0.033(4) -0.005(3)
C25 0.021(2) 0.022(2) 0.025(2) 0.0012(17) 0.0034(17) 0.0030(18)
C26 0.020(2) 0.032(3) 0.020(2) 0.0049(18) 0.0017(17) -0.0013(18)
C27 0.031(2) 0.028(3) 0.031(2) 0.006(2) 0.0025(19) 0.004(2)
C28 0.045(3) 0.025(3) 0.028(2) 0.0047(19) -0.006(2) 0.002(2)
C29 0.023(2) 0.031(3) 0.023(2) 0.0026(18) 0.0049(17) -0.0001(19)
C30 0.046(3) 0.027(3) 0.035(3) 0.001(2) 0.008(2) 0.002(2)
C31 0.032(3) 0.036(3) 0.044(3) 0.005(2) -0.001(2) -0.003(2)
C32 0.043(3) 0.049(3) 0.039(3) 0.017(2) 0.008(2) 0.004(2)
C33 0.019(2) 0.025(2) 0.024(2) 0.0022(18) 0.0040(17) 0.0016(18)
C34 0.027(2) 0.029(3) 0.025(2) -0.0009(19) -0.0008(18) 0.0034(19)
C35 0.031(2) 0.033(3) 0.024(2) -0.0002(19) -0.0006(19) 0.009(2)
C36 0.030(2) 0.037(3) 0.029(2) 0.000(2) -0.0013(19) 0.008(2)
N22 0.0243(18) 0.0188(19) 0.0211(17) 0.0032(14) 0.0025(14) 0.0011(15)
C37 0.033(2) 0.017(2) 0.023(2) -0.0009(17) 0.0057(18) -0.0027(18)
C38 0.026(2) 0.026(2) 0.024(2) 0.0002(18) 0.0035(18) -0.0064(19)
C39 0.032(2) 0.028(3) 0.028(2) -0.0061(19) 0.0021(19) -0.002(2)
C40 0.031(2) 0.039(3) 0.029(2) -0.010(2) 0.004(2) -0.006(2)
C41 0.024(2) 0.026(2) 0.024(2) 0.0015(18) -0.0014(17) -0.0002(18)
C42 0.027(2) 0.028(3) 0.042(3) -0.001(2) -0.002(2) 0.004(2)
C43 0.037(3) 0.037(3) 0.042(3) -0.001(2) -0.001(2) 0.014(2)
C44 0.060(4) 0.067(4) 0.072(4) 0.019(3) 0.031(3) 0.031(3)
C45 0.022(2) 0.022(2) 0.025(2) 0.0045(18) 0.0015(17) -0.0044(18)
C46 0.021(2) 0.027(2) 0.036(2) -0.001(2) 0.0030(18) -0.0016(19)
C47 0.028(2) 0.036(3) 0.033(2) -0.005(2) 0.0082(19) -0.006(2)
C48 0.040(3) 0.042(3) 0.056(3) -0.016(3) 0.019(2) -0.013(2)
C49 0.036(2) 0.031(3) 0.016(2) -0.0040(18) -0.0078(18) 0.007(2)
C50 0.067(3) 0.029(3) 0.023(2) 0.006(2) 0.006(2) 0.017(2)
C51 0.127(5) 0.034(3) 0.021(3) -0.001(2) -0.005(3) 0.024(3)
C52 0.215(9) 0.064(5) 0.031(3) 0.014(3) 0.016(4) 0.043(5)

loop_
_atom_type_symbol
_atom_type_description
_atom_type_scat_dispersion_real
_atom_type_scat_dispersion_imag
_atom_type_scat_source
C C 0.0033 0.0016 'International Tables Vol C Tables 4.2.6.8 and 6.1.1.4'
H H 0.0000 0.0000 'International Tables Vol C Tables 4.2.6.8 and 6.1.1.4'
N N 0.0061 0.0033 'International Tables Vol C Tables 4.2.6.8 and 6.1.1.4'
Ni Ni 0.3393 1.1124 'International Tables Vol C Tables 4.2.6.8 and 6.1.1.4'
O O 0.0106 0.0060 'International Tables Vol C Tables 4.2.6.8 and 6.1.1.4'

loop_
_geom_angle_atom_site_label_1
_geom_angle_atom_site_label_2
_geom_angle_atom_site_label_3
_geom_angle
_geom_angle_site_symmetry_1
_geom_angle_site_symmetry_3
_geom_angle_publ_flag
O15 Ni1 N11 81.20(12) . . ?
O15 Ni1 N1 94.52(12) . . ?
N11 Ni1 N1 172.34(13) . . ?
O15 Ni1 O5 91.86(11) . . ?
N11 Ni1 O5 93.80(11) . . ?
N1 Ni1 O5 79.93(11) . . ?
O15 Ni1 O1W 89.39(12) . . ?
N11 Ni1 O1W 92.47(13) . . ?
N1 Ni1 O1W 93.84(13) . . ?
O5 Ni1 O1W 173.72(12) . . ?
O15 Ni1 O2W 173.23(11) . . ?
N11 Ni1 O2W 92.03(13) . . ?
N1 Ni1 O2W 92.22(12) . . ?
O5 Ni1 O2W 88.75(12) . . ?
O1W Ni1 O2W 90.74(13) . . ?
C2 N1 C6 117.1(3) . . ?
C2 N1 Ni1 129.1(3) . . ?
C6 N1 Ni1 113.2(2) . . ?
O2 C2 N1 122.3(3) . . ?
O2 C2 N3 118.7(3) . . ?
N1 C2 N3 118.9(4) . . ?
C2 N3 C4 125.3(3) . . ?
C2 N3 H3 117.4 . . ?
C4 N3 H3 117.4 . . ?
O4 C4 N3 120.1(3) . . ?
O4 C4 C5 125.8(4) . . ?
N3 C4 C5 114.1(3) . . ?
C6 C5 C4 119.0(4) . . ?
C6 C5 H5 120.5 . . ?
C4 C5 H5 120.5 . . ?
C5 C6 N1 125.2(3) . . ?
C5 C6 C7 120.7(4) . . ?
N1 C6 C7 114.1(3) . . ?
C7 O5 Ni1 116.2(2) . . ?
O6 C7 O5 126.8(4) . . ?
O6 C7 C6 117.5(3) . . ?
O5 C7 C6 115.6(4) . . ?
C12 N11 C16 117.7(3) . . ?
C12 N11 Ni1 130.1(3) . . ?
C16 N11 Ni1 111.7(2) . . ?
O12 C12 N11 122.6(4) . . ?
O12 C12 N13 118.3(3) . . ?
N11 C12 N13 119.2(4) . . ?
C14 N13 C12 124.8(3) . . ?
C14 N13 H13 117.6 . . ?
C12 N13 H13 117.6 . . ?
O14 C14 N13 120.0(4) . . ?
O14 C14 C15 125.6(4) . . ?
N13 C14 C15 114.4(4) . . ?
C16 C15 C14 119.3(4) . . ?
C16 C15 H15 120.3 . . ?
C14 C15 H15 120.3 . . ?
C15 C16 N11 124.5(4) . . ?
C15 C16 C17 120.8(4) . . ?
N11 C16 C17 114.8(3) . . ?
C17 O15 Ni1 115.9(2) . . ?
O16 C17 O15 126.2(4) . . ?
O16 C17 C16 118.2(4) . . ?
O15 C17 C16 115.6(4) . . ?
Ni1 O1W H1WA 108(4) . . ?
Ni1 O1W H1WB 110(3) . . ?
H1WA O1W H1WB 112(5) . . ?
Ni1 O2W H2WA 109(4) . . ?
Ni1 O2W H2WB 100(3) . . ?
H2WA O2W H2WB 107(4) . . ?
H4A O4W H4B 102(6) . . ?
C25 N21 C29 106.4(3) . . ?
C25 N21 C21 111.4(3) . . ?
C29 N21 C21 110.9(3) . . ?
C25 N21 C33 111.5(3) . . ?
C29 N21 C33 111.6(3) . . ?
C21 N21 C33 105.1(3) . . ?
C22 C21 N21 115.8(3) . . ?
C22 C21 H21A 108.3 . . ?
N21 C21 H21A 108.3 . . ?
C22 C21 H21B 108.3 . . ?
N21 C21 H21B 108.3 . . ?
H21A C21 H21B 107.4 . . ?
C21 C22 C23 110.8(4) . . ?
C21 C22 H22A 109.5 . . ?
C23 C22 H22A 109.5 . . ?
C21 C22 H22B 109.5 . . ?
C23 C22 H22B 109.5 . . ?
H22A C22 H22B 108.1 . . ?
C24 C23 C22 113.4(4) . . ?
C24 C23 H23A 108.9 . . ?
C22 C23 H23A 108.9 . . ?
C24 C23 H23B 108.9 . . ?
C22 C23 H23B 108.9 . . ?
H23A C23 H23B 107.7 . . ?
C23 C24 H24A 109.5 . . ?
C23 C24 H24B 109.5 . . ?
H24A C24 H24B 109.5 . . ?
C23 C24 H24C 109.5 . . ?
H24A C24 H24C 109.5 . . ?
H24B C24 H24C 109.5 . . ?
C26 C25 N21 115.7(3) . . ?
C26 C25 H25A 108.4 . . ?
N21 C25 H25A 108.4 . . ?
C26 C25 H25B 108.4 . . ?
N21 C25 H25B 108.4 . . ?
H25A C25 H25B 107.4 . . ?
C25 C26 C27 110.2(3) . . ?
C25 C26 H26A 109.6 . . ?
C27 C26 H26A 109.6 . . ?
C25 C26 H26B 109.6 . . ?
C27 C26 H26B 109.6 . . ?
H26A C26 H26B 108.1 . . ?
C28 C27 C26 110.6(4) . . ?
C28 C27 H27A 109.5 . . ?
C26 C27 H27A 109.5 . . ?
C28 C27 H27B 109.5 . . ?
C26 C27 H27B 109.5 . . ?
H27A C27 H27B 108.1 . . ?
C27 C28 H28A 109.5 . . ?
C27 C28 H28B 109.5 . . ?
H28A C28 H28B 109.5 . . ?
C27 C28 H28C 109.5 . . ?
H28A C28 H28C 109.5 . . ?
H28B C28 H28C 109.5 . . ?
C30 C29 N21 115.9(3) . . ?
C30 C29 H29A 108.3 . . ?
N21 C29 H29A 108.3 . . ?
C30 C29 H29B 108.3 . . ?
N21 C29 H29B 108.3 . . ?
H29A C29 H29B 107.4 . . ?
C29 C30 C31 110.0(4) . . ?
C29 C30 H30A 109.7 . . ?
C31 C30 H30A 109.7 . . ?
C29 C30 H30B 109.7 . . ?
C31 C30 H30B 109.7 . . ?
H30A C30 H30B 108.2 . . ?
C32 C31 C30 114.1(4) . . ?
C32 C31 H31A 108.7 . . ?
C30 C31 H31A 108.7 . . ?
C32 C31 H31B 108.7 . . ?
C30 C31 H31B 108.7 . . ?
H31A C31 H31B 107.6 . . ?
C31 C32 H32A 109.5 . . ?
C31 C32 H32B 109.5 . . ?
H32A C32 H32B 109.5 . . ?
C31 C32 H32C 109.5 . . ?
H32A C32 H32C 109.5 . . ?
H32B C32 H32C 109.5 . . ?
C34 C33 N21 115.5(3) . . ?
C34 C33 H33A 108.4 . . ?
N21 C33 H33A 108.4 . . ?
C34 C33 H33B 108.4 . . ?
N21 C33 H33B 108.4 . . ?
H33A C33 H33B 107.5 . . ?
C33 C34 C35 109.9(3) . . ?
C33 C34 H34A 109.7 . . ?
C35 C34 H34A 109.7 . . ?
C33 C34 H34B 109.7 . . ?
C35 C34 H34B 109.7 . . ?
H34A C34 H34B 108.2 . . ?
C36 C35 C34 111.8(3) . . ?
C36 C35 H35A 109.3 . . ?
C34 C35 H35A 109.3 . . ?
C36 C35 H35B 109.3 . . ?
C34 C35 H35B 109.3 . . ?
H35A C35 H35B 107.9 . . ?
C35 C36 H36A 109.5 . . ?
C35 C36 H36B 109.5 . . ?
H36A C36 H36B 109.5 . . ?
C35 C36 H36C 109.5 . . ?
H36A C36 H36C 109.5 . . ?
H36B C36 H36C 109.5 . . ?
C41 N22 C45 109.3(3) . . ?
C41 N22 C37 108.6(3) . . ?
C45 N22 C37 111.6(3) . . ?
C41 N22 C49 110.7(3) . . ?
C45 N22 C49 107.6(3) . . ?
C37 N22 C49 109.0(3) . . ?
N22 C37 C38 115.3(3) . . ?
N22 C37 H37A 108.4 . . ?
C38 C37 H37A 108.4 . . ?
N22 C37 H37B 108.4 . . ?
C38 C37 H37B 108.4 . . ?
H37A C37 H37B 107.5 . . ?
C39 C38 C37 111.0(3) . . ?
C39 C38 H38A 109.4 . . ?
C37 C38 H38A 109.4 . . ?
C39 C38 H38B 109.4 . . ?
C37 C38 H38B 109.4 . . ?
H38A C38 H38B 108.0 . . ?
C40 C39 C38 112.4(4) . . ?
C40 C39 H39A 109.1 . . ?
C38 C39 H39A 109.1 . . ?
C40 C39 H39B 109.1 . . ?
C38 C39 H39B 109.1 . . ?
H39A C39 H39B 107.9 . . ?
C39 C40 H40A 109.5 . . ?
C39 C40 H40B 109.5 . . ?
H40A C40 H40B 109.5 . . ?
C39 C40 H40C 109.5 . . ?
H40A C40 H40C 109.5 . . ?
H40B C40 H40C 109.5 . . ?
N22 C41 C42 116.8(3) . . ?
N22 C41 H41A 108.1 . . ?
C42 C41 H41A 108.1 . . ?
N22 C41 H41B 108.1 . . ?
C42 C41 H41B 108.1 . . ?
H41A C41 H41B 107.3 . . ?
C41 C42 C43 110.0(4) . . ?
C41 C42 H42A 109.7 . . ?
C43 C42 H42A 109.7 . . ?
C41 C42 H42B 109.7 . . ?
C43 C42 H42B 109.7 . . ?
H42A C42 H42B 108.2 . . ?
C44 C43 C42 113.7(4) . . ?
C44 C43 H43A 108.8 . . ?
C42 C43 H43A 108.8 . . ?
C44 C43 H43B 108.8 . . ?
C42 C43 H43B 108.8 . . ?
H43A C43 H43B 107.7 . . ?
C43 C44 H44A 109.5 . . ?
C43 C44 H44B 109.5 . . ?
H44A C44 H44B 109.5 . . ?
C43 C44 H44C 109.5 . . ?
H44A C44 H44C 109.5 . . ?
H44B C44 H44C 109.5 . . ?
C46 C45 N22 116.0(3) . . ?
C46 C45 H45A 108.3 . . ?
N22 C45 H45A 108.3 . . ?
C46 C45 H45B 108.3 . . ?
N22 C45 H45B 108.3 . . ?
H45A C45 H45B 107.4 . . ?
C45 C46 C47 109.3(4) . . ?
C45 C46 H46A 109.8 . . ?
C47 C46 H46A 109.8 . . ?
C45 C46 H46B 109.8 . . ?
C47 C46 H46B 109.8 . . ?
H46A C46 H46B 108.3 . . ?
C48 C47 C46 112.3(4) . . ?
C48 C47 H47A 109.2 . . ?
C46 C47 H47A 109.2 . . ?
C48 C47 H47B 109.2 . . ?
C46 C47 H47B 109.2 . . ?
H47A C47 H47B 107.9 . . ?
C47 C48 H48A 109.5 . . ?
C47 C48 H48B 109.5 . . ?
H48A C48 H48B 109.5 . . ?
C47 C48 H48C 109.5 . . ?
H48A C48 H48C 109.5 . . ?
H48B C48 H48C 109.5 . . ?
C50 C49 N22 116.2(3) . . ?
C50 C49 H49A 108.2 . . ?
N22 C49 H49A 108.2 . . ?
C50 C49 H49B 108.2 . . ?
N22 C49 H49B 108.2 . . ?
H49A C49 H49B 107.4 . . ?
C49 C50 C51 107.6(4) . . ?
C49 C50 H50A 110.2 . . ?
C51 C50 H50A 110.2 . . ?
C49 C50 H50B 110.2 . . ?
C51 C50 H50B 110.2 . . ?
H50A C50 H50B 108.5 . . ?
C52 C51 C50 111.9(5) . . ?
C52 C51 H51A 109.2 . . ?
C50 C51 H51A 109.2 . . ?
C52 C51 H51B 109.2 . . ?
C50 C51 H51B 109.2 . . ?
H51A C51 H51B 107.9 . . ?
C51 C52 H52A 109.5 . . ?
C51 C52 H52B 109.5 . . ?
H52A C52 H52B 109.5 . . ?
C51 C52 H52C 109.5 . . ?
H52A C52 H52C 109.5 . . ?
H52B C52 H52C 109.5 . . ?

loop_
_geom_bond_atom_site_label_1
_geom_bond_atom_site_label_2
_geom_bond_distance
_geom_bond_site_symmetry_2
_geom_bond_publ_flag
Ni1 O15 2.029(3) . ?
Ni1 N11 2.053(3) . ?
Ni1 N1 2.070(3) . ?
Ni1 O5 2.070(3) . ?
Ni1 O1W 2.102(3) . ?
Ni1 O2W 2.129(3) . ?
N1 C2 1.350(5) . ?
N1 C6 1.370(5) . ?
C2 O2 1.262(5) . ?
C2 N3 1.376(5) . ?
N3 C4 1.380(5) . ?
N3 H3 0.8800 . ?
C4 O4 1.260(4) . ?
C4 C5 1.421(5) . ?
C5 C6 1.343(5) . ?
C5 H5 0.9500 . ?
C6 C7 1.537(5) . ?
O5 C7 1.276(5) . ?
C7 O6 1.231(5) . ?
N11 C12 1.352(5) . ?
N11 C16 1.365(5) . ?
C12 O12 1.259(5) . ?
C12 N13 1.389(5) . ?
N13 C14 1.376(5) . ?
N13 H13 0.8800 . ?
C14 O14 1.249(5) . ?
C14 C15 1.430(6) . ?
C15 C16 1.358(5) . ?
C15 H15 0.9500 . ?
C16 C17 1.530(5) . ?
O15 C17 1.274(5) . ?
C17 O16 1.244(5) . ?
O1W H1WA 0.97(7) . ?
O1W H1WB 0.81(5) . ?
O2W H2WA 0.85(5) . ?
O2W H2WB 0.93(5) . ?
O4W H4A 0.96(6) . ?
O4W H4B 0.96(6) . ?
N21 C25 1.515(5) . ?
N21 C29 1.518(5) . ?
N21 C21 1.527(5) . ?
N21 C33 1.529(5) . ?
C21 C22 1.515(6) . ?
C21 H21A 0.9900 . ?
C21 H21B 0.9900 . ?
C22 C23 1.529(6) . ?
C22 H22A 0.9900 . ?
C22 H22B 0.9900 . ?
C23 C24 1.502(7) . ?
C23 H23A 0.9900 . ?
C23 H23B 0.9900 . ?
C24 H24A 0.9800 . ?
C24 H24B 0.9800 . ?
C24 H24C 0.9800 . ?
C25 C26 1.511(5) . ?
C25 H25A 0.9900 . ?
C25 H25B 0.9900 . ?
C26 C27 1.525(6) . ?
C26 H26A 0.9900 . ?
C26 H26B 0.9900 . ?
C27 C28 1.514(6) . ?
C27 H27A 0.9900 . ?
C27 H27B 0.9900 . ?
C28 H28A 0.9800 . ?
C28 H28B 0.9800 . ?
C28 H28C 0.9800 . ?
C29 C30 1.514(6) . ?
C29 H29A 0.9900 . ?
C29 H29B 0.9900 . ?
C30 C31 1.530(6) . ?
C30 H30A 0.9900 . ?
C30 H30B 0.9900 . ?
C31 C32 1.499(6) . ?
C31 H31A 0.9900 . ?
C31 H31B 0.9900 . ?
C32 H32A 0.9800 . ?
C32 H32B 0.9800 . ?
C32 H32C 0.9800 . ?
C33 C34 1.518(5) . ?
C33 H33A 0.9900 . ?
C33 H33B 0.9900 . ?
C34 C35 1.526(6) . ?
C34 H34A 0.9900 . ?
C34 H34B 0.9900 . ?
C35 C36 1.519(5) . ?
C35 H35A 0.9900 . ?
C35 H35B 0.9900 . ?
C36 H36A 0.9800 . ?
C36 H36B 0.9800 . ?
C36 H36C 0.9800 . ?
N22 C41 1.512(5) . ?
N22 C45 1.516(5) . ?
N22 C37 1.517(5) . ?
N22 C49 1.526(5) . ?
C37 C38 1.527(5) . ?
C37 H37A 0.9900 . ?
C37 H37B 0.9900 . ?
C38 C39 1.526(6) . ?
C38 H38A 0.9900 . ?
C38 H38B 0.9900 . ?
C39 C40 1.523(6) . ?
C39 H39A 0.9900 . ?
C39 H39B 0.9900 . ?
C40 H40A 0.9800 . ?
C40 H40B 0.9800 . ?
C40 H40C 0.9800 . ?
C41 C42 1.514(6) . ?
C41 H41A 0.9900 . ?
C41 H41B 0.9900 . ?
C42 C43 1.531(6) . ?
C42 H42A 0.9900 . ?
C42 H42B 0.9900 . ?
C43 C44 1.519(7) . ?
C43 H43A 0.9900 . ?
C43 H43B 0.9900 . ?
C44 H44A 0.9800 . ?
C44 H44B 0.9800 . ?
C44 H44C 0.9800 . ?
C45 C46 1.512(5) . ?
C45 H45A 0.9900 . ?
C45 H45B 0.9900 . ?
C46 C47 1.523(6) . ?
C46 H46A 0.9900 . ?
C46 H46B 0.9900 . ?
C47 C48 1.513(6) . ?
C47 H47A 0.9900 . ?
C47 H47B 0.9900 . ?
C48 H48A 0.9800 . ?
C48 H48B 0.9800 . ?
C48 H48C 0.9800 . ?
C49 C50 1.517(6) . ?
C49 H49A 0.9900 . ?
C49 H49B 0.9900 . ?
C50 C51 1.534(6) . ?
C50 H50A 0.9900 . ?
C50 H50B 0.9900 . ?
C51 C52 1.516(8) . ?
C51 H51A 0.9900 . ?
C51 H51B 0.9900 . ?
C52 H52A 0.9800 . ?
C52 H52B 0.9800 . ?
C52 H52C 0.9800 . ?

loop_
_geom_hbond_atom_site_label_D
_geom_hbond_atom_site_label_H
_geom_hbond_atom_site_label_A
_geom_hbond_distance_DH
_geom_hbond_distance_HA
_geom_hbond_distance_DA
_geom_hbond_angle_DHA
_geom_hbond_site_symmetry_A
N3 H3 O4 0.88 1.99 2.859(4) 169.9 2_655
N13 H13 O5 0.88 2.08 2.890(4) 153.6 2_756
O1W H1WA O2 0.97(7) 1.81(7) 2.690(4) 150(5) .
O1W H1WB O4W 0.81(5) 1.98(5) 2.760(5) 161(5) .
O2W H2WA O14 0.85(5) 1.94(6) 2.743(4) 158(5) 2_756
O2W H2WB O12 0.93(5) 1.75(5) 2.651(4) 162(4) .
O4W H4A O3W 0.96(6) 2.59(7) 2.725(6) 87(4) 2_656
O4W H4B O12 0.96(6) 1.93(2) 2.885(5) 173(6) .
